data_7221574
loop_
_publ_author_name
'Figueira, Cl\'audia A.'
'Lopes, Patr\'icia S.'
'Gomes, Clara S. B.'
'Veiros, Lu\'is F.'
'Gomes, Pedro T.'

_publ_section_title
;
 Exploring the influence of steric hindrance and electronic nature of
 substituents in the supramolecular arrangements of 5-(substituted
 phenyl)-2-formylpyrroles
;
_journal_issue 33
_journal_name_full CrystEngComm
_journal_page_first 6406
_journal_paper_doi 10.1039/C5CE00927H
_journal_volume 17
_journal_year 2015
_chemical_formula_moiety 'C19.43 H25.30 N O, 0.566(C H3)'
_chemical_formula_sum 'C20 H27 N O'
_chemical_formula_weight 297.43
_chemical_name_common 5-(2,4,6-triisopropylphenyl)-2-formylpyrrole
_chemical_name_systematic 5-(2,4,6-triisopropylphenyl)-1H-pyrrole-2-carbaldehyde
_space_group_crystal_system triclinic
_space_group_IT_number 2
_space_group_name_Hall '-P 1'
_space_group_name_H-M_alt 'P -1'
_symmetry_cell_setting triclinic
_symmetry_space_group_name_Hall '-P 1'
_symmetry_space_group_name_H-M 'P -1'
_atom_sites_solution_hydrogens mixed
_audit_creation_method SHELXL-2014
_audit_update_record
;
2015-05-08 deposited with the CCDC.
2015-07-16 downloaded from the CCDC.
;
_cell_angle_alpha 72.477(7)
_cell_angle_beta 70.308(5)
_cell_angle_gamma 65.232(4)
_cell_formula_units_Z 2
_cell_length_a 8.6799(13)
_cell_length_b 9.8371(13)
_cell_length_c 12.608(2)
_cell_measurement_reflns_used 1310
_cell_measurement_temperature 150(2)
_cell_measurement_theta_max 24.26
_cell_measurement_theta_min 2.63
_cell_volume 904.1(2)
_computing_cell_refinement 'Bruker SAINT'
_computing_data_collection 'Bruker APEX2'
_computing_data_reduction 'Bruker SAINT'
_computing_molecular_graphics ORTEP
_computing_publication_material enCIFer
_computing_structure_refinement 'SHELXL-2014 (Sheldrick, 2014)'
_computing_structure_solution SIR2004
_diffrn_ambient_temperature 150(2)
_diffrn_measured_fraction_theta_full 0.989
_diffrn_measured_fraction_theta_max 0.982
_diffrn_measurement_device_type 'Bruker APEX-II CCD'
_diffrn_measurement_method '\f and \w scans'
_diffrn_radiation_probe x-ray
_diffrn_radiation_type MoK\a
_diffrn_radiation_wavelength 0.71073
_diffrn_reflns_av_R_equivalents 0.0432
_diffrn_reflns_av_unetI/netI 0.0719
_diffrn_reflns_laue_measured_fraction_full 0.989
_diffrn_reflns_laue_measured_fraction_max 0.982
_diffrn_reflns_limit_h_max 9
_diffrn_reflns_limit_h_min -10
_diffrn_reflns_limit_k_max 11
_diffrn_reflns_limit_k_min -11
_diffrn_reflns_limit_l_max 14
_diffrn_reflns_limit_l_min -15
_diffrn_reflns_number 7972
_diffrn_reflns_point_group_measured_fraction_full 0.989
_diffrn_reflns_point_group_measured_fraction_max 0.982
_diffrn_reflns_theta_full 25.242
_diffrn_reflns_theta_max 25.741
_diffrn_reflns_theta_min 2.321
_exptl_absorpt_coefficient_mu 0.066
_exptl_absorpt_correction_T_max 0.992
_exptl_absorpt_correction_T_min 0.989
_exptl_absorpt_correction_type multi-scan
_exptl_absorpt_process_details 'SADABS (Sheldrick, 1996)'
_exptl_crystal_colour Colourless
_exptl_crystal_density_diffrn 1.093
_exptl_crystal_description Prism
_exptl_crystal_F_000 324
_exptl_crystal_recrystallization_method 'Re-crystallisation from solvent: n-hexane'
_exptl_crystal_size_max 0.160
_exptl_crystal_size_mid 0.160
_exptl_crystal_size_min 0.120
_refine_diff_density_max 0.194
_refine_diff_density_min -0.199
_refine_diff_density_rms 0.033
_refine_ls_extinction_method none
_refine_ls_goodness_of_fit_ref 0.942
_refine_ls_hydrogen_treatment mixed
_refine_ls_matrix_type full
_refine_ls_number_parameters 239
_refine_ls_number_reflns 3402
_refine_ls_number_restraints 0
_refine_ls_restrained_S_all 0.942
_refine_ls_R_factor_all 0.1054
_refine_ls_R_factor_gt 0.0498
_refine_ls_shift/su_max 0.000
_refine_ls_shift/su_mean 0.000
_refine_ls_structure_factor_coef Fsqd
_refine_ls_weighting_details 'w=1/[\s^2^(Fo^2^)+(0.0527P)^2^] where P=(Fo^2^+2Fc^2^)/3'
_refine_ls_weighting_scheme calc
_refine_ls_wR_factor_gt 0.1036
_refine_ls_wR_factor_ref 0.1169
_reflns_Friedel_coverage 0.000
_reflns_number_gt 1968
_reflns_number_total 3402
_reflns_threshold_expression 'I > 2\s(I)'
_cod_data_source_file c5ce00927h2.cif
_cod_data_source_block 4
_cod_depositor_comments 'Adding full bibliography for 7221571--7221577.cif.'
_cod_database_code 7221574
_shelx_space_group_comment
;
The symmetry employed for this shelxl refinement is uniquely defined
by the following loop, which should always be used as a source of
symmetry information in preference to the above space-group names.
They are only intended as comments.
;
_shelx_estimated_absorpt_t_min 0.989
_shelx_estimated_absorpt_t_max 0.992
_shelxl_version_number 2014-3

loop_
_space_group_symop_operation_xyz
'x, y, z'
'-x, -y, -z'

loop_
_atom_site_label
_atom_site_type_symbol
_atom_site_fract_x
_atom_site_fract_y
_atom_site_fract_z
_atom_site_U_iso_or_equiv
_atom_site_adp_type
_atom_site_occupancy
_atom_site_site_symmetry_order
_atom_site_calc_flag
_atom_site_refinement_flags_posn
_atom_site_refinement_flags_adp
_atom_site_refinement_flags_occupancy
_atom_site_disorder_assembly
_atom_site_disorder_group
O1 O 0.72516(17) -0.10252(17) 1.02520(12) 0.0620(5) Uani 1 1 d . . . . .
N1 N 0.58267(18) 0.17372(16) 0.86569(12) 0.0321(4) Uani 1 1 d . . . . .
C2 C 0.7534(2) 0.1049(2) 0.87587(14) 0.0330(4) Uani 1 1 d . . . . .
C3 C 0.8451(2) 0.1921(2) 0.79681(15) 0.0439(5) Uani 1 1 d . . . . .
H3 H 0.9661 0.1728 0.7839 0.053 Uiso 1 1 calc R U . . .
C4 C 0.7292(2) 0.3139(2) 0.73881(15) 0.0461(5) Uani 1 1 d . . . . .
H4 H 0.7569 0.3927 0.6796 0.055 Uiso 1 1 calc R U . . .
C5 C 0.5674(2) 0.29952(19) 0.78265(13) 0.0323(4) Uani 1 1 d . . . . .
C6 C 0.8129(2) -0.0291(2) 0.95599(16) 0.0439(5) Uani 1 1 d . . . . .
H6 H 0.9331 -0.0658 0.9560 0.053 Uiso 1 1 calc R U . . .
C7 C 0.3978(2) 0.39972(19) 0.75219(13) 0.0330(4) Uani 1 1 d . . . . .
C8 C 0.3491(2) 0.3664(2) 0.66976(15) 0.0395(5) Uani 1 1 d . . . . .
C9 C 0.1943(3) 0.4660(2) 0.63931(17) 0.0531(6) Uani 1 1 d . . . . .
H9 H 0.1602 0.4448 0.5837 0.064 Uiso 1 1 calc R U . . .
C10 C 0.0875(3) 0.5949(2) 0.68658(18) 0.0554(6) Uani 1 1 d . . . . .
C11 C 0.1379(2) 0.6229(2) 0.76865(16) 0.0461(5) Uani 1 1 d . . . . .
H11 H 0.0658 0.7103 0.8024 0.055 Uiso 1 1 calc R U . . .
C12 C 0.2911(2) 0.5269(2) 0.80346(14) 0.0354(4) Uani 1 1 d . . . . .
C13 C 0.4594(3) 0.2279(2) 0.61457(15) 0.0423(5) Uani 1 1 d . . . . .
H13 H 0.5688 0.1771 0.6427 0.051 Uiso 1 1 calc R U . . .
C15 C 0.3350(2) 0.5626(2) 0.89607(14) 0.0391(5) Uani 1 1 d . . . . .
H15 H 0.4493 0.4831 0.9083 0.047 Uiso 1 1 calc R U . . .
C16 C 0.5135(3) 0.2699(2) 0.48400(16) 0.0608(6) Uani 1 1 d . . . . .
H16A H 0.4095 0.3144 0.4532 0.091 Uiso 1 1 calc R U . . .
H16B H 0.5940 0.1781 0.4526 0.091 Uiso 1 1 calc R U . . .
H16C H 0.5719 0.3441 0.4624 0.091 Uiso 1 1 calc R U . . .
C17 C 0.3657(3) 0.1144(2) 0.65235(17) 0.0573(6) Uani 1 1 d . . . . .
H17A H 0.3376 0.0861 0.7362 0.086 Uiso 1 1 calc R U . . .
H17B H 0.4416 0.0232 0.6191 0.086 Uiso 1 1 calc R U . . .
H17C H 0.2574 0.1609 0.6261 0.086 Uiso 1 1 calc R U . . .
C20 C 0.3578(3) 0.7160(2) 0.86071(16) 0.0548(6) Uani 1 1 d . . . . .
H20A H 0.4505 0.7171 0.7900 0.082 Uiso 1 1 calc R U . . .
H20B H 0.3896 0.7335 0.9217 0.082 Uiso 1 1 calc R U . . .
H20C H 0.2478 0.7967 0.8475 0.082 Uiso 1 1 calc R U . . .
C21 C 0.1984(3) 0.5522(3) 1.00888(16) 0.0611(6) Uani 1 1 d . . . . .
H21A H 0.0844 0.6286 0.9996 0.092 Uiso 1 1 calc R U . . .
H21B H 0.2318 0.5712 1.0685 0.092 Uiso 1 1 calc R U . . .
H21C H 0.1912 0.4503 1.0312 0.092 Uiso 1 1 calc R U . . .
C14A C -0.0567(11) 0.7127(9) 0.6249(7) 0.0462(17) Uani 0.566(9) 1 d . . P A 1
H14A H -0.0644 0.6604 0.5710 0.055 Uiso 0.566(9) 1 calc R U P A 1
C18A C -0.2195(11) 0.7359(14) 0.7142(8) 0.071(3) Uani 0.434(9) 1 d . . P A 1
H18A H -0.3173 0.8090 0.6809 0.107 Uiso 0.434(9) 1 calc R U P A 1
H18B H -0.2124 0.7757 0.7742 0.107 Uiso 0.434(9) 1 calc R U P A 1
H18C H -0.2382 0.6386 0.7474 0.107 Uiso 0.434(9) 1 calc R U P A 1
C19A C -0.0208(7) 0.8526(8) 0.5540(5) 0.076(2) Uani 0.566(9) 1 d . . P A 1
H19A H -0.0013 0.9029 0.6020 0.115 Uiso 0.566(9) 1 calc R U P A 1
H19B H -0.1211 0.9222 0.5221 0.115 Uiso 0.566(9) 1 calc R U P A 1
H19C H 0.0837 0.8245 0.4914 0.115 Uiso 0.566(9) 1 calc R U P A 1
C14B C -0.1013(13) 0.6942(12) 0.6718(8) 0.0355(19) Uani 0.434(9) 1 d . . P A 2
H14B H -0.1656 0.6251 0.6829 0.043 Uiso 0.434(9) 1 calc R U P A 2
C18B C -0.2148(7) 0.8160(8) 0.7377(5) 0.0643(17) Uani 0.566(9) 1 d . . P A 2
H18D H -0.2374 0.7719 0.8197 0.096 Uiso 0.566(9) 1 calc R U P A 2
H18E H -0.3258 0.8684 0.7147 0.096 Uiso 0.566(9) 1 calc R U P A 2
H18F H -0.1569 0.8890 0.7227 0.096 Uiso 0.566(9) 1 calc R U P A 2
C19B C -0.0582(8) 0.7655(11) 0.5424(6) 0.064(3) Uani 0.434(9) 1 d . . P A 2
H19D H -0.0036 0.6848 0.4968 0.095 Uiso 0.434(9) 1 calc R U P A 2
H19E H 0.0225 0.8186 0.5281 0.095 Uiso 0.434(9) 1 calc R U P A 2
H19F H -0.1663 0.8382 0.5205 0.095 Uiso 0.434(9) 1 calc R U P A 2
H1 H 0.494(2) 0.139(2) 0.9094(14) 0.041(5) Uiso 1 1 d . . . . .

loop_
_atom_site_aniso_label
_atom_site_aniso_U_11
_atom_site_aniso_U_22
_atom_site_aniso_U_33
_atom_site_aniso_U_23
_atom_site_aniso_U_13
_atom_site_aniso_U_12
O1 0.0394(8) 0.0601(10) 0.0704(10) 0.0177(8) -0.0218(7) -0.0165(8)
N1 0.0299(9) 0.0309(9) 0.0338(8) -0.0038(7) -0.0090(7) -0.0098(7)
C2 0.0259(9) 0.0338(11) 0.0368(10) -0.0105(8) -0.0084(8) -0.0050(9)
C3 0.0286(10) 0.0499(13) 0.0513(12) -0.0154(10) -0.0051(9) -0.0117(10)
C4 0.0406(11) 0.0433(13) 0.0483(11) 0.0002(10) -0.0074(9) -0.0177(10)
C5 0.0371(10) 0.0287(10) 0.0305(9) -0.0063(8) -0.0080(8) -0.0108(9)
C6 0.0320(10) 0.0465(13) 0.0502(12) -0.0085(10) -0.0141(9) -0.0083(10)
C7 0.0368(10) 0.0264(10) 0.0351(10) -0.0009(8) -0.0123(8) -0.0112(9)
C8 0.0532(12) 0.0261(11) 0.0430(11) -0.0010(8) -0.0226(9) -0.0130(10)
C9 0.0721(15) 0.0324(12) 0.0696(14) -0.0067(10) -0.0466(12) -0.0116(12)
C10 0.0629(14) 0.0313(12) 0.0841(15) -0.0084(11) -0.0478(13) -0.0066(11)
C11 0.0459(12) 0.0308(11) 0.0629(13) -0.0097(9) -0.0259(10) -0.0043(10)
C12 0.0372(11) 0.0315(11) 0.0376(10) -0.0062(8) -0.0125(8) -0.0097(9)
C13 0.0538(12) 0.0318(11) 0.0459(11) -0.0074(9) -0.0221(10) -0.0116(10)
C15 0.0360(10) 0.0394(12) 0.0420(11) -0.0143(9) -0.0138(9) -0.0054(9)
C16 0.0879(17) 0.0505(14) 0.0489(12) -0.0087(10) -0.0170(12) -0.0292(13)
C17 0.0731(15) 0.0343(12) 0.0657(14) -0.0126(10) -0.0135(12) -0.0206(11)
C20 0.0611(14) 0.0605(15) 0.0549(13) -0.0175(11) -0.0139(11) -0.0286(12)
C21 0.0688(15) 0.0738(17) 0.0459(12) -0.0099(11) -0.0149(11) -0.0301(13)
C14A 0.054(4) 0.037(4) 0.042(5) 0.002(4) -0.027(4) -0.005(3)
C18A 0.045(4) 0.072(6) 0.087(5) -0.013(5) -0.023(4) -0.008(5)
C19A 0.074(3) 0.055(4) 0.079(3) 0.014(3) -0.041(3) -0.004(3)
C14B 0.046(6) 0.032(4) 0.027(5) 0.009(4) -0.015(4) -0.019(4)
C18B 0.047(3) 0.048(4) 0.080(3) -0.010(3) -0.031(2) 0.011(3)
C19B 0.068(4) 0.054(5) 0.055(4) 0.000(3) -0.034(3) -0.002(4)

loop_
_atom_type_symbol
_atom_type_description
_atom_type_scat_dispersion_real
_atom_type_scat_dispersion_imag
_atom_type_scat_source
C C 0.0033 0.0016 'International Tables Vol C Tables 4.2.6.8 and 6.1.1.4'
H H 0.0000 0.0000 'International Tables Vol C Tables 4.2.6.8 and 6.1.1.4'
N N 0.0061 0.0033 'International Tables Vol C Tables 4.2.6.8 and 6.1.1.4'
O O 0.0106 0.0060 'International Tables Vol C Tables 4.2.6.8 and 6.1.1.4'

loop_
_geom_angle_atom_site_label_1
_geom_angle_atom_site_label_2
_geom_angle_atom_site_label_3
_geom_angle
C5 N1 C2 109.75(15)
C5 N1 H1 125.6(11)
C2 N1 H1 124.6(11)
C3 C2 N1 106.89(15)
C3 C2 C6 129.14(16)
N1 C2 C6 123.96(16)
C2 C3 C4 107.88(16)
C2 C3 H3 126.1
C4 C3 H3 126.1
C5 C4 C3 107.72(16)
C5 C4 H4 126.1
C3 C4 H4 126.1
N1 C5 C4 107.75(14)
N1 C5 C7 122.51(15)
C4 C5 C7 129.72(15)
O1 C6 C2 126.54(17)
O1 C6 H6 116.7
C2 C6 H6 116.7
C12 C7 C8 120.81(15)
C12 C7 C5 119.94(15)
C8 C7 C5 119.24(16)
C9 C8 C7 117.82(17)
C9 C8 C13 120.02(15)
C7 C8 C13 122.16(15)
C10 C9 C8 122.86(17)
C10 C9 H9 118.6
C8 C9 H9 118.6
C11 C10 C9 117.79(17)
C11 C10 C14A 124.6(4)
C9 C10 C14A 116.3(4)
C11 C10 C14B 116.4(4)
C9 C10 C14B 124.8(4)
C10 C11 C12 122.15(19)
C10 C11 H11 118.9
C12 C11 H11 118.9
C11 C12 C7 118.54(16)
C11 C12 C15 119.09(17)
C7 C12 C15 122.37(14)
C8 C13 C17 110.62(16)
C8 C13 C16 112.35(16)
C17 C13 C16 111.42(16)
C8 C13 H13 107.4
C17 C13 H13 107.4
C16 C13 H13 107.4
C12 C15 C20 111.98(14)
C12 C15 C21 110.66(16)
C20 C15 C21 111.54(17)
C12 C15 H15 107.5
C20 C15 H15 107.5
C21 C15 H15 107.5
C13 C16 H16A 109.5
C13 C16 H16B 109.5
H16A C16 H16B 109.5
C13 C16 H16C 109.5
H16A C16 H16C 109.5
H16B C16 H16C 109.5
C13 C17 H17A 109.5
C13 C17 H17B 109.5
H17A C17 H17B 109.5
C13 C17 H17C 109.5
H17A C17 H17C 109.5
H17B C17 H17C 109.5
C15 C20 H20A 109.5
C15 C20 H20B 109.5
H20A C20 H20B 109.5
C15 C20 H20C 109.5
H20A C20 H20C 109.5
H20B C20 H20C 109.5
C15 C21 H21A 109.5
C15 C21 H21B 109.5
H21A C21 H21B 109.5
C15 C21 H21C 109.5
H21A C21 H21C 109.5
H21B C21 H21C 109.5
C18A C14A C19A 116.5(8)
C18A C14A C10 105.0(5)
C19A C14A C10 115.3(5)
C18A C14A H14A 106.5
C19A C14A H14A 106.5
C10 C14A H14A 106.5
C14A C18A H18A 109.5
C14A C18A H18B 109.5
H18A C18A H18B 109.5
C14A C18A H18C 109.5
H18A C18A H18C 109.5
H18B C18A H18C 109.5
C14A C19A H19A 109.5
C14A C19A H19B 109.5
H19A C19A H19B 109.5
C14A C19A H19C 109.5
H19A C19A H19C 109.5
H19B C19A H19C 109.5
C18B C14B C19B 109.3(7)
C18B C14B C10 121.2(7)
C19B C14B C10 99.7(6)
C18B C14B H14B 108.7
C19B C14B H14B 108.7
C10 C14B H14B 108.7
C14B C18B H18D 109.5
C14B C18B H18E 109.5
H18D C18B H18E 109.5
C14B C18B H18F 109.5
H18D C18B H18F 109.5
H18E C18B H18F 109.5
C14B C19B H19D 109.5
C14B C19B H19E 109.5
H19D C19B H19E 109.5
C14B C19B H19F 109.5
H19D C19B H19F 109.5
H19E C19B H19F 109.5

loop_
_geom_bond_atom_site_label_1
_geom_bond_atom_site_label_2
_geom_bond_distance
O1 C6 1.223(2)
N1 C5 1.349(2)
N1 C2 1.381(2)
N1 H1 0.917(18)
C2 C3 1.373(2)
C2 C6 1.416(3)
C3 C4 1.393(2)
C3 H3 0.9500
C4 C5 1.376(2)
C4 H4 0.9500
C5 C7 1.491(2)
C6 H6 0.9500
C7 C12 1.397(2)
C7 C8 1.408(2)
C8 C9 1.389(2)
C8 C13 1.512(3)
C9 C10 1.385(3)
C9 H9 0.9500
C10 C11 1.384(3)
C10 C14A 1.553(7)
C10 C14B 1.558(10)
C11 C12 1.395(2)
C11 H11 0.9500
C12 C15 1.514(2)
C13 C17 1.522(3)
C13 C16 1.527(2)
C13 H13 1.0000
C15 C20 1.517(3)
C15 C21 1.522(3)
C15 H15 1.0000
C16 H16A 0.9800
C16 H16B 0.9800
C16 H16C 0.9800
C17 H17A 0.9800
C17 H17B 0.9800
C17 H17C 0.9800
C20 H20A 0.9800
C20 H20B 0.9800
C20 H20C 0.9800
C21 H21A 0.9800
C21 H21B 0.9800
C21 H21C 0.9800
C14A C18A 1.459(11)
C14A C19A 1.490(8)
C14A H14A 1.0000
C18A H18A 0.9800
C18A H18B 0.9800
C18A H18C 0.9800
C19A H19A 0.9800
C19A H19B 0.9800
C19A H19C 0.9800
C14B C18B 1.468(13)
C14B C19B 1.554(8)
C14B H14B 1.0000
C18B H18D 0.9800
C18B H18E 0.9800
C18B H18F 0.9800
C19B H19D 0.9800
C19B H19E 0.9800
C19B H19F 0.9800

loop_
_geom_torsion_atom_site_label_1
_geom_torsion_atom_site_label_2
_geom_torsion_atom_site_label_3
_geom_torsion_atom_site_label_4
_geom_torsion
C5 N1 C2 C3 0.3(2)
C5 N1 C2 C6 179.49(17)
N1 C2 C3 C4 0.0(2)
C6 C2 C3 C4 -179.11(19)
C2 C3 C4 C5 -0.3(2)
C2 N1 C5 C4 -0.5(2)
C2 N1 C5 C7 -179.27(15)
C3 C4 C5 N1 0.5(2)
C3 C4 C5 C7 179.15(17)
C3 C2 C6 O1 179.7(2)
N1 C2 C6 O1 0.7(3)
N1 C5 C7 C12 93.4(2)
C4 C5 C7 C12 -85.0(2)
N1 C5 C7 C8 -88.0(2)
C4 C5 C7 C8 93.6(2)
C12 C7 C8 C9 1.6(3)
C5 C7 C8 C9 -177.01(16)
C12 C7 C8 C13 -178.63(16)
C5 C7 C8 C13 2.8(3)
C7 C8 C9 C10 -0.1(3)
C13 C8 C9 C10 -179.9(2)
C8 C9 C10 C11 -0.8(3)
C8 C9 C10 C14A 166.6(4)
C8 C9 C10 C14B -168.9(4)
C9 C10 C11 C12 0.4(3)
C14A C10 C11 C12 -165.9(4)
C14B C10 C11 C12 169.5(4)
C10 C11 C12 C7 1.0(3)
C10 C11 C12 C15 -178.31(18)
C8 C7 C12 C11 -2.0(3)
C5 C7 C12 C11 176.61(15)
C8 C7 C12 C15 177.27(16)
C5 C7 C12 C15 -4.2(3)
C9 C8 C13 C17 -68.0(2)
C7 C8 C13 C17 112.21(19)
C9 C8 C13 C16 57.2(2)
C7 C8 C13 C16 -122.58(19)
C11 C12 C15 C20 -61.2(2)
C7 C12 C15 C20 119.53(19)
C11 C12 C15 C21 63.9(2)
C7 C12 C15 C21 -115.3(2)
C11 C10 C14A C18A -67.2(8)
C9 C10 C14A C18A 126.3(7)
C14B C10 C14A C18A 8.5(13)
C11 C10 C14A C19A 62.4(9)
C9 C10 C14A C19A -104.2(7)
C14B C10 C14A C19A 138(2)
C11 C10 C14B C18B 3.1(8)
C9 C10 C14B C18B 171.3(5)
C14A C10 C14B C18B -114(2)
C11 C10 C14B C19B 122.7(7)
C9 C10 C14B C19B -69.1(7)
C14A C10 C14B C19B 5.7(12)
